data_1523378
loop_
_publ_author_name
'Castets, A.'
'Roudaut, E.'
'Gomez-Sal, J.C.'
'Gignoux, D.'
'Rodriguez-Gonzales, F.'

_publ_section_title
;
 Magnetic properties and structure of Tb2 Pt
;
_journal_name_full 'Physica Status Solidi, Sectio A: Applied Research'
_journal_page_first 475
_journal_page_last 481
_journal_volume 73
_journal_year 1982
_chemical_formula_sum 'Pt Tb2'
_space_group_IT_number 62
_symmetry_space_group_name_Hall '-P 2ac 2n'
_symmetry_space_group_name_H-M 'P n m a'
_cell_angle_alpha 90
_cell_angle_beta 90
_cell_angle_gamma 90
_cell_formula_units_Z 4
_cell_length_a 7.147
_cell_length_b 4.772
_cell_length_c 8.763
_cell_volume 298.866
_citation_journal_id_ASTM PSSABA
_cod_data_source_file Castets_PSSABA_1982_1851.cif
_cod_data_source_block Pt1Tb2
_cod_original_cell_volume 298.8663
_cod_original_formula_sum 'Pt1 Tb2'
_cod_database_code 1523378

loop_
_symmetry_equiv_pos_as_xyz
x,y,z
-x+1/2,-y,z+1/2
x+1/2,-y+1/2,-z+1/2
-x,y+1/2,-z
-x,-y,-z
x-1/2,y,-z-1/2
-x-1/2,y-1/2,z-1/2
x,-y-1/2,z

loop_
_atom_site_label
_atom_site_type_symbol
_atom_site_fract_x
_atom_site_fract_y
_atom_site_fract_z
_atom_site_occupancy
_atom_site_U_iso_or_equiv
Tb1 Tb 0.868 0.25 0.073 1 0.0
Pt1 Pt 0.274 0.25 0.104 1 0.0
Tb2 Tb 0.968 0.25 0.773 1 0.0
